data_4350454
loop_
_publ_author_name
'Dan, Meenakshi'
'Cheetham, A. K.'
'Rao, C. N. R.'

_publ_section_title
;
 Diverse structures and dimensionalities in hybrid frameworks of strontium
 and lanthanum with isomeric dihydroxybenzoates.
;
_journal_issue 20
_journal_name_full 'Inorganic chemistry'
_journal_page_first 8227
_journal_page_last 8238
_journal_paper_doi 10.1021/ic060917k
_journal_volume 45
_journal_year 2006
_chemical_formula_sum 'C11 H14 La O10'
_chemical_formula_weight 445.13
_space_group_IT_number 14
_space_group_name_Hall '-P 2yn'
_space_group_name_H-M_alt 'P 1 21/n 1'
_symmetry_cell_setting monoclinic
_symmetry_space_group_name_H-M 'P 1 21/n 1'
_atom_sites_solution_hydrogens geom
_atom_sites_solution_primary direct
_atom_sites_solution_secondary difmap
_audit_creation_method SHELXL
_cell_angle_alpha 90.00
_cell_angle_beta 105.6010(10)
_cell_angle_gamma 90.00
_cell_formula_units_Z 4
_cell_length_a 11.5638(2)
_cell_length_b 8.2409(2)
_cell_length_c 16.6299(2)
_cell_measurement_temperature 293(2)
_cell_volume 1526.38(5)
_computing_structure_refinement 'SHELXL-93 (Sheldrick, 1993)'
_computing_structure_solution 'SHELXS-86 (Sheldrick, 1990)'
_diffrn_ambient_temperature 293(2)
_diffrn_radiation_monochromator graphite
_diffrn_radiation_source 'fine-focus sealed tube'
_diffrn_radiation_type MoK\a
_diffrn_radiation_wavelength 0.71073
_diffrn_reflns_av_R_equivalents 0.0570
_diffrn_reflns_av_sigmaI/netI 0.0685
_diffrn_reflns_limit_h_max 12
_diffrn_reflns_limit_h_min -12
_diffrn_reflns_limit_k_max 8
_diffrn_reflns_limit_k_min -9
_diffrn_reflns_limit_l_max 13
_diffrn_reflns_limit_l_min -18
_diffrn_reflns_number 5982
_diffrn_reflns_theta_max 23.28
_diffrn_reflns_theta_min 1.93
_exptl_absorpt_coefficient_mu 2.846
_exptl_absorpt_correction_T_max 1.000000
_exptl_absorpt_correction_T_min 0.651732
_exptl_absorpt_correction_type empirical
_exptl_crystal_colour colorless
_exptl_crystal_density_diffrn 1.937
_exptl_crystal_description block
_exptl_crystal_F_000 868
_exptl_crystal_size_max 0.27
_exptl_crystal_size_mid 0.25
_exptl_crystal_size_min 0.22
_refine_diff_density_max 0.551
_refine_diff_density_min -1.014
_refine_diff_density_rms 0.145
_refine_ls_extinction_method none
_refine_ls_goodness_of_fit_all 0.925
_refine_ls_goodness_of_fit_obs 0.988
_refine_ls_hydrogen_treatment mixed
_refine_ls_matrix_type full
_refine_ls_number_parameters 211
_refine_ls_number_reflns 2196
_refine_ls_number_restraints 0
_refine_ls_restrained_S_all 0.925
_refine_ls_restrained_S_obs 0.988
_refine_ls_R_factor_all 0.0366
_refine_ls_R_factor_obs 0.0296
_refine_ls_shift/esd_max 0.014
_refine_ls_shift/esd_mean 0.001
_refine_ls_structure_factor_coef Fsqd
_refine_ls_weighting_details 'w=1/[\s^2^(Fo^2^)+(0.0000P)^2^+0.0000P] where P=(Fo^2^+2Fc^2^)/3'
_refine_ls_weighting_scheme calc
_refine_ls_wR_factor_all 0.0627
_refine_ls_wR_factor_obs 0.0610
_reflns_number_observed 1859
_reflns_number_total 2196
_reflns_observed_criterion >2sigma(I)
_cod_data_source_file ic060917ksi20060526_012106.cif
_cod_data_source_block compound_IX
_cod_depositor_comments
;
The following automatic conversions were performed:

data item '_symmetry_cell_setting' value 'Monoclinic' was changed to
'monoclinic' in accordance with the
/home/saulius/struct/COD-crude-data/automatic-downloads/DataCite-retrospective/ACS/depositions/lib/dictionaries/cif_core.dic
dictionary named 'cif_core.dic' version 2.4.2 last updated on
2011-04-26.

data item '_refine_ls_weighting_scheme' value 'calc
w=1/[\s^2^(Fo^2^)+(0.0000P)^2^+0.0000P] where P=(Fo^2^+2Fc^2^)/3' was
changed to 'calc'. A new data item '_refine_ls_weighting_details' was
created with the value set to
'w=1/[\s^2^(Fo^2^)+(0.0000P)^2^+0.0000P] where P=(Fo^2^+2Fc^2^)/3'.

Automatic conversion script
Id: cif_fix_values 6909 2019-04-08 15:41:33Z antanas 
;
_cod_original_sg_symbol_H-M P2(1)/n
_cod_database_code 4350454

loop_
_symmetry_equiv_pos_as_xyz
'x, y, z'
'-x+1/2, y+1/2, -z+1/2'
'-x, -y, -z'
'x-1/2, -y-1/2, z-1/2'

loop_
_atom_site_aniso_label
_atom_site_aniso_U_11
_atom_site_aniso_U_22
_atom_site_aniso_U_33
_atom_site_aniso_U_23
_atom_site_aniso_U_13
_atom_site_aniso_U_12
La1 0.0222(2) 0.0205(2) 0.0144(2) -0.00016(11) 0.00437(12) 0.00059(12)
O1 0.030(2) 0.043(2) 0.028(2) -0.011(2) 0.008(2) 0.002(2)
O2 0.028(2) 0.050(2) 0.024(2) -0.007(2) 0.010(2) 0.004(2)
O3 0.033(2) 0.028(2) 0.023(2) 0.0081(15) 0.003(2) 0.003(2)
O4 0.036(3) 0.070(3) 0.044(3) 0.019(2) 0.007(2) 0.021(2)
O5 0.049(3) 0.033(2) 0.016(2) 0.003(2) 0.001(2) -0.012(2)
O6 0.042(2) 0.027(2) 0.027(2) 0.0089(15) -0.006(2) -0.003(2)
O7 0.048(2) 0.032(2) 0.031(2) -0.009(2) 0.021(2) -0.008(2)
O8 0.030(2) 0.075(3) 0.026(2) -0.017(2) 0.011(2) -0.003(2)
O9 0.047(2) 0.034(2) 0.031(2) -0.006(2) 0.021(2) -0.008(2)
O10 0.046(2) 0.081(3) 0.026(2) -0.015(2) 0.020(2) -0.008(2)
C1 0.026(3) 0.033(3) 0.030(3) 0.001(2) 0.005(2) -0.005(2)
C2 0.034(3) 0.024(3) 0.026(3) -0.002(2) 0.013(3) 0.003(2)
C3 0.029(3) 0.027(3) 0.021(3) -0.002(2) 0.011(2) -0.001(2)
C4 0.032(3) 0.030(3) 0.025(3) -0.002(2) 0.012(2) -0.002(2)
C5 0.065(4) 0.048(4) 0.055(4) -0.004(3) 0.025(4) -0.020(3)
C6 0.040(3) 0.033(3) 0.054(4) 0.013(3) 0.004(3) -0.008(3)
C7 0.032(3) 0.026(3) 0.024(3) -0.003(2) 0.013(2) -0.001(2)
C8 0.041(3) 0.038(3) 0.026(3) -0.007(2) 0.019(3) -0.008(3)
C9 0.045(3) 0.050(4) 0.044(4) -0.006(3) 0.032(3) 0.002(3)
C10 0.030(3) 0.044(3) 0.037(3) -0.005(3) 0.005(3) 0.000(3)
C11 0.031(3) 0.065(4) 0.053(4) -0.007(3) 0.021(3) 0.008(3)

loop_
_atom_site_label
_atom_site_type_symbol
_atom_site_fract_x
_atom_site_fract_y
_atom_site_fract_z
_atom_site_U_iso_or_equiv
_atom_site_thermal_displace_type
_atom_site_occupancy
_atom_site_calc_flag
_atom_site_refinement_flags
La1 La 0.66465(2) 0.04712(3) 0.083542(15) 0.01913(11) Uani 1 d .
O1 O 0.6904(3) -0.1166(4) -0.0359(2) 0.0335(8) Uani 1 d .
O2 O 0.4875(3) 0.1414(4) 0.1289(2) 0.0334(8) Uani 1 d .
O3 O 0.5177(3) 0.1731(4) -0.0389(2) 0.0288(8) Uani 1 d .
O4 O 0.8797(4) -0.0439(6) 0.1223(3) 0.0506(13) Uani 1 d .
O5 O 0.7311(4) 0.0559(5) 0.2419(2) 0.0344(9) Uani 1 d .
O6 O 0.6340(3) -0.2294(4) 0.1451(2) 0.0347(8) Uani 1 d .
O7 O 0.7513(3) 0.3315(4) 0.1263(2) 0.0351(9) Uani 1 d .
O8 O 0.4970(3) -0.2185(5) -0.2775(2) 0.0431(10) Uani 1 d .
H8A H 0.4725(3) -0.1908(5) -0.2376(2) 0.065 Uiso 1 calc R
O9 O 0.7894(3) 0.2309(4) 0.0149(2) 0.0349(8) Uani 1 d .
O10 O 0.6007(3) -0.3014(5) -0.3936(2) 0.0491(11) Uani 1 d .
H10A H 0.6409(3) -0.3270(5) -0.4254(2) 0.074 Uiso 1 calc R
C1 C 0.7962(4) 0.3465(6) 0.0660(3) 0.0299(12) Uani 1 d .
C2 C 0.5355(4) -0.2686(6) 0.0963(3) 0.0266(11) Uani 1 d .
C3 C 0.6273(4) -0.1522(6) -0.1068(3) 0.0251(11) Uani 1 d .
C4 C 0.6186(4) -0.2348(6) -0.2525(3) 0.0281(11) Uani 1 d .
C5 C 0.8552(6) 0.5015(7) 0.0512(4) 0.054(2) Uani 1 d .
H5A H 0.8536(6) 0.5778(7) 0.0945(4) 0.081 Uiso 1 calc R
H5B H 0.8129(6) 0.5459(7) -0.0019(4) 0.081 Uiso 1 calc R
H5C H 0.9370(6) 0.4802(7) 0.0515(4) 0.081 Uiso 1 calc R
C6 C 0.4817(5) -0.4313(6) 0.1049(4) 0.0439(15) Uani 1 d .
H6A H 0.4066(5) -0.4425(6) 0.0630(4) 0.066 Uiso 1 calc R
H6B H 0.4683(5) -0.4401(6) 0.1593(4) 0.066 Uiso 1 calc R
H6C H 0.5357(5) -0.5153(6) 0.0980(4) 0.066 Uiso 1 calc R
C7 C 0.6861(4) -0.2077(6) -0.1713(3) 0.0264(11) Uani 1 d .
C8 C 0.6755(5) -0.2781(6) -0.3142(3) 0.0331(12) Uani 1 d .
C9 C 0.7972(5) -0.2960(6) -0.2932(3) 0.0423(14) Uani 1 d .
H9A H 0.8345(5) -0.3270(6) -0.3338(3) 0.051 Uiso 1 calc R
C10 C 0.8107(4) -0.2248(6) -0.1520(3) 0.0374(13) Uani 1 d .
H10B H 0.8569(4) -0.2065(6) -0.0977(3) 0.045 Uiso 1 calc R
C11 C 0.8659(5) -0.2685(7) -0.2125(4) 0.048(2) Uani 1 d .
H11A H 0.9489(5) -0.2795(7) -0.1991(4) 0.057 Uiso 1 calc R
H3 H 0.9145(49) -0.0734(68) 0.1514(33) 0.022(20) Uiso 1 d .
H2 H 0.7268(46) -0.0008(60) 0.2713(31) 0.020(16) Uiso 1 d .
H1 H 0.7758(51) 0.1537(73) 0.2759(35) 0.065(18) Uiso 1 d .

loop_
_atom_type_symbol
_atom_type_description
_atom_type_scat_dispersion_real
_atom_type_scat_dispersion_imag
_atom_type_scat_source
C C 0.0033 0.0016 'International Tables Vol C Tables 4.2.6.8 and 6.1.1.4'
H H 0.0000 0.0000 'International Tables Vol C Tables 4.2.6.8 and 6.1.1.4'
O O 0.0106 0.0060 'International Tables Vol C Tables 4.2.6.8 and 6.1.1.4'
La La -0.2871 2.4523 'International Tables Vol C Tables 4.2.6.8 and 6.1.1.4'

loop_
_geom_angle_atom_site_label_1
_geom_angle_atom_site_label_2
_geom_angle_atom_site_label_3
_geom_angle
_geom_angle_site_symmetry_1
_geom_angle_site_symmetry_3
O1 La1 O2 134.18(10) . .
O1 La1 O3 77.03(10) . .
O2 La1 O3 71.51(10) . .
O1 La1 O4 73.71(14) . .
O2 La1 O4 148.71(13) . .
O3 La1 O4 137.94(13) . .
O1 La1 O5 140.99(12) . .
O2 La1 O5 73.80(12) . .
O3 La1 O5 141.55(11) . .
O4 La1 O5 74.90(14) . .
O1 La1 O9 76.22(10) . .
O2 La1 O9 123.93(11) . .
O3 La1 O9 74.47(10) . .
O4 La1 O9 69.71(13) . .
O5 La1 O9 113.32(12) . .
O1 La1 O6 84.03(11) . .
O2 La1 O6 86.73(11) . .
O3 La1 O6 123.94(10) . .
O4 La1 O6 82.28(14) . .
O5 La1 O6 69.29(12) . .
O9 La1 O6 149.21(11) . .
O1 La1 O7 126.42(10) . .
O2 La1 O7 85.60(11) . .
O3 La1 O7 88.60(10) . .
O4 La1 O7 85.16(14) . .
O5 La1 O7 72.59(12) . .
O9 La1 O7 50.23(10) . .
O6 La1 O7 141.76(10) . .
O1 La1 O3 70.84(10) . 3_655
O2 La1 O3 69.59(10) . 3_655
O3 La1 O3 75.43(10) . 3_655
O4 La1 O3 120.73(14) . 3_655
O5 La1 O3 107.29(11) . 3_655
O9 La1 O3 139.33(10) . 3_655
O6 La1 O3 48.50(10) . 3_655
O7 La1 O3 153.62(10) . 3_655
O1 La1 C1 101.45(12) . .
O2 La1 C1 104.90(12) . .
O3 La1 C1 80.09(11) . .
O4 La1 C1 76.92(15) . .
O5 La1 C1 93.37(13) . .
O9 La1 C1 25.23(11) . .
O6 La1 C1 155.89(12) . .
O7 La1 C1 25.01(10) . .
O3 La1 C1 155.40(11) 3_655 .
O1 La1 C2 75.97(11) . .
O2 La1 C2 77.64(11) . .
O3 La1 C2 99.98(12) . .
O4 La1 C2 101.44(15) . .
O5 La1 C2 88.24(13) . .
O9 La1 C2 152.17(11) . .
O6 La1 C2 23.96(11) . .
O7 La1 C2 157.51(11) . .
O3 La1 C2 24.55(11) 3_655 .
C1 La1 C2 177.30(12) . .
O1 La1 La1 69.39(7) . 3_655
O2 La1 La1 65.07(7) . 3_655
O3 La1 La1 39.66(7) . 3_655
O4 La1 La1 141.76(12) . 3_655
O5 La1 La1 131.99(9) . 3_655
O9 La1 La1 109.78(8) . 3_655
O6 La1 La1 84.28(7) . 3_655
O7 La1 La1 125.17(8) . 3_655
O3 La1 La1 35.77(6) 3_655 3_655
C1 La1 La1 119.71(9) . 3_655
C2 La1 La1 60.32(9) . 3_655
C3 O1 La1 136.0(3) . .
C3 O2 La1 143.9(3) 3_655 .
C2 O3 La1 164.0(3) 3_655 .
C2 O3 La1 91.4(3) 3_655 3_655
La1 O3 La1 104.57(10) . 3_655
C2 O6 La1 99.8(3) . .
C1 O7 La1 94.8(3) . .
C1 O9 La1 95.0(3) . .
O9 C1 O7 119.9(4) . .
O9 C1 C5 118.8(4) . .
O7 C1 C5 121.3(5) . .
O9 C1 La1 59.8(2) . .
O7 C1 La1 60.2(2) . .
C5 C1 La1 175.6(4) . .
O6 C2 O3 120.2(4) . 3_655
O6 C2 C6 119.8(4) . .
O3 C2 C6 119.9(4) 3_655 .
O6 C2 La1 56.3(2) . .
O3 C2 La1 64.0(2) 3_655 .
C6 C2 La1 175.2(4) . .
O1 C3 O2 123.7(4) . 3_655
O1 C3 C7 119.3(4) . .
O2 C3 C7 117.0(4) 3_655 .
O8 C4 C7 123.2(4) . .
O8 C4 C8 116.7(4) . .
C7 C4 C8 120.0(4) . .
C4 C7 C10 119.0(4) . .
C4 C7 C3 120.3(4) . .
C10 C7 C3 120.6(4) . .
C9 C8 O10 124.5(4) . .
C9 C8 C4 119.6(5) . .
O10 C8 C4 115.9(4) . .
C8 C9 C11 121.0(4) . .
C11 C10 C7 120.7(5) . .
C10 C11 C9 119.6(5) . .

loop_
_geom_bond_atom_site_label_1
_geom_bond_atom_site_label_2
_geom_bond_distance
_geom_bond_site_symmetry_2
La1 O1 2.484(3) .
La1 O2 2.490(3) .
La1 O3 2.500(3) .
La1 O4 2.510(5) .
La1 O5 2.538(4) .
La1 O9 2.562(3) .
La1 O6 2.562(3) .
La1 O7 2.573(3) .
La1 O3 2.730(3) 3_655
La1 C1 2.954(5) .
La1 C2 3.036(5) .
La1 La1 4.1393(5) 3_655
O1 C3 1.244(5) .
O2 C3 1.281(5) 3_655
O3 C2 1.262(5) 3_655
O3 La1 2.730(3) 3_655
O6 C2 1.251(5) .
O7 C1 1.253(5) .
O8 C4 1.361(5) .
O9 C1 1.264(6) .
O10 C8 1.384(6) .
C1 C5 1.500(7) .
C2 O3 1.262(5) 3_655
C2 C6 1.501(6) .
C3 O2 1.281(5) 3_655
C3 C7 1.489(6) .
C4 C7 1.383(6) .
C4 C8 1.406(6) .
C7 C10 1.396(6) .
C8 C9 1.364(7) .
C9 C11 1.382(7) .
C10 C11 1.376(6) .
